data_7210595
loop_
_publ_author_name
'Liao, Jian-Zhen'
'Chen, Da-Chi'
'Li, Fang'
'Chen, Yong'
'Zhuang, Nai-Feng'
'Lin, Mei-Jin'
'Huang, Chang-Cang'

_publ_section_title
;
 From achiral tetrazolate-based tectons to chiral coordination networks:
 effects of substituents on the structures and NLO properties
;
_journal_issue 40
_journal_name_full CrystEngComm
_journal_page_first 8180
_journal_paper_doi 10.1039/c3ce41037d
_journal_volume 15
_journal_year 2013
_chemical_formula_moiety 'C12 H8 Cd N10 O2 S2'
_chemical_formula_sum 'C12 H8 Cd N10 O2 S2'
_chemical_formula_weight 500.80
_chemical_name_systematic
;
?
;
_space_group_IT_number 19
_symmetry_cell_setting orthorhombic
_symmetry_space_group_name_Hall 'P 2ac 2ab'
_symmetry_space_group_name_H-M 'P 21 21 21'
_atom_sites_solution_hydrogens geom
_atom_sites_solution_primary direct
_atom_sites_solution_secondary difmap
_audit_creation_method SHELXL-97
_cell_angle_alpha 90.00
_cell_angle_beta 90.00
_cell_angle_gamma 90.00
_cell_formula_units_Z 4
_cell_length_a 10.877(2)
_cell_length_b 10.898(2)
_cell_length_c 14.101(3)
_cell_measurement_reflns_used 6272
_cell_measurement_temperature 293(2)
_cell_measurement_theta_max 27.5165
_cell_measurement_theta_min 3.0138
_cell_volume 1671.5(6)
_computing_cell_refinement 'CrystalClear (Rigaku Inc., 2007)'
_computing_data_collection 'CrystalClear (Rigaku Inc., 2007) (Rigaku, 2002)'
_computing_data_reduction 'CrystalClear (Rigaku Inc., 2007)'
_computing_molecular_graphics 'SHELXTL-V (Sheldrick, 1998)'
_computing_publication_material 'SHELXL-97/2 (Sheldrick,1997)'
_computing_structure_refinement 'SHELXL-97 (Sheldrick, 1997)'
_computing_structure_solution 'SHELXS-97 (Sheldrick, 1990)'
_diffrn_ambient_temperature 293(2)
_diffrn_measured_fraction_theta_full 0.993
_diffrn_measured_fraction_theta_max 0.993
_diffrn_measurement_device_type 'Rigaku Mercury CCD area-detector'
_diffrn_measurement_method '\w scan'
_diffrn_radiation_monochromator graphite
_diffrn_radiation_source 'fine-focus sealed tube'
_diffrn_radiation_type MoK\a
_diffrn_radiation_wavelength 0.71073
_diffrn_reflns_av_R_equivalents 0.0265
_diffrn_reflns_av_sigmaI/netI 0.0192
_diffrn_reflns_limit_h_max 14
_diffrn_reflns_limit_h_min -14
_diffrn_reflns_limit_k_max 11
_diffrn_reflns_limit_k_min -14
_diffrn_reflns_limit_l_max 17
_diffrn_reflns_limit_l_min -18
_diffrn_reflns_number 13514
_diffrn_reflns_theta_full 27.53
_diffrn_reflns_theta_max 27.53
_diffrn_reflns_theta_min 3.44
_exptl_absorpt_coefficient_mu 1.591
_exptl_absorpt_correction_T_max 0.8745
_exptl_absorpt_correction_T_min 0.7929
_exptl_absorpt_correction_type numerical
_exptl_absorpt_process_details 'RAPID AUTO (Rigaku Corporation, 1998)'
_exptl_crystal_colour Colourless
_exptl_crystal_density_diffrn 1.990
_exptl_crystal_density_method 'not measured'
_exptl_crystal_description Block
_exptl_crystal_F_000 984
_exptl_crystal_size_max 0.52
_exptl_crystal_size_mid 0.35
_exptl_crystal_size_min 0.25
_refine_diff_density_max 1.279
_refine_diff_density_min -0.391
_refine_diff_density_rms 0.063
_refine_ls_abs_structure_details 'Flack H D (1983), Acta Cryst. A39, 876-881'
_refine_ls_abs_structure_Flack 0.004(19)
_refine_ls_extinction_method none
_refine_ls_goodness_of_fit_ref 1.097
_refine_ls_hydrogen_treatment mixed
_refine_ls_matrix_type full
_refine_ls_number_parameters 244
_refine_ls_number_reflns 3820
_refine_ls_number_restraints 2
_refine_ls_restrained_S_all 1.100
_refine_ls_R_factor_all 0.0210
_refine_ls_R_factor_gt 0.0209
_refine_ls_shift/su_max 0.001
_refine_ls_shift/su_mean 0.000
_refine_ls_structure_factor_coef Fsqd
_refine_ls_weighting_details 'calc w=1/[\s^2^(Fo^2^)+(0.0296P)^2^+0.7063P] where P=(Fo^2^+2Fc^2^)/3'
_refine_ls_weighting_scheme calc
_refine_ls_wR_factor_gt 0.0541
_refine_ls_wR_factor_ref 0.0542
_reflns_number_gt 3808
_reflns_number_total 3820
_reflns_threshold_expression >2sigma(I)
_cod_data_source_file c3ce41037d.txt
_cod_data_source_block compound3
_cod_depositor_comments
;
The following automatic conversions were performed:

'_exptl_absorpt_correction_type' value 'Numerical' changed to
'numerical' according to
/home/saulius/struct/CIF-dictionaries/cif_core.dic dictionary named
'cif_core.dic' version 2.4.2 from 2011-04-26.

Automatic conversion script
Id: cif_fix_values 1891 2012-01-12 08:04:46Z andrius 
;
_cod_original_cell_volume 1671.6(6)
_cod_original_sg_symbol_H-M P212121
_cod_database_code 7210595

loop_
_symmetry_equiv_pos_as_xyz
'x, y, z'
'-x+1/2, -y, z+1/2'
'x+1/2, -y+1/2, -z'
'-x, y+1/2, -z+1/2'

loop_
_atom_site_label
_atom_site_type_symbol
_atom_site_fract_x
_atom_site_fract_y
_atom_site_fract_z
_atom_site_U_iso_or_equiv
_atom_site_adp_type
_atom_site_occupancy
_atom_site_symmetry_multiplicity
_atom_site_calc_flag
_atom_site_refinement_flags
Cd1 Cd -0.435019(14) -0.268712(16) -0.130493(12) 0.02328(5) Uani 1 1 d .
N1 N -0.29918(19) -0.2391(2) -0.01592(15) 0.0313(5) Uani 1 1 d .
O1 O -0.24749(18) -0.2101(2) -0.21214(14) 0.0351(4) Uani 1 1 d .
N2 N -0.32059(19) -0.2800(2) 0.07378(16) 0.0318(5) Uani 1 1 d .
N3 N -0.21920(19) -0.2743(2) 0.12270(16) 0.0331(5) Uani 1 1 d .
N5 N -0.1155(2) -0.1610(3) -0.09287(18) 0.0379(6) Uani 1 1 d D
S1 S -0.12267(9) -0.07188(10) -0.36555(7) 0.0568(2) Uani 1 1 d .
N9 N -0.4758(2) -0.0739(2) -0.18195(18) 0.0318(5) Uani 1 1 d .
N10 N -0.6293(2) -0.0907(2) -0.30091(18) 0.0345(5) Uani 1 1 d D
N8 N -0.4044(2) 0.0186(2) -0.14754(18) 0.0364(5) Uani 1 1 d .
S2 S -0.77446(9) -0.13442(9) -0.55640(6) 0.0491(2) Uani 1 1 d .
N7 N -0.4283(2) 0.1181(2) -0.19463(17) 0.0338(5) Uani 1 1 d .
N4 N -0.12784(19) -0.2302(3) 0.06569(16) 0.0329(5) Uani 1 1 d .
O2 O -0.6050(2) 0.0138(2) -0.43872(15) 0.0445(5) Uani 1 1 d .
N6 N -0.5182(2) 0.0942(2) -0.25932(17) 0.0299(5) Uani 1 1 d .
C1 C -0.1802(2) -0.2101(2) -0.0176(2) 0.0293(5) Uani 1 1 d .
C2 C -0.1542(2) -0.1567(2) -0.1849(2) 0.0291(5) Uani 1 1 d .
C3 C -0.0772(3) -0.0857(3) -0.2498(2) 0.0344(6) Uani 1 1 d .
C4 C 0.0315(3) -0.0195(3) -0.2323(2) 0.0363(6) Uani 1 1 d .
H4 H 0.0710 -0.0146 -0.1739 0.044 Uiso 1 1 calc R
C5 C 0.0715(3) 0.0381(3) -0.3158(3) 0.0533(9) Uani 1 1 d .
H5A H 0.1427 0.0852 -0.3187 0.064 Uiso 1 1 calc R
C6 C -0.0017(4) 0.0195(4) -0.3911(3) 0.0572(10) Uani 1 1 d .
H6 H 0.0126 0.0532 -0.4507 0.069 Uiso 1 1 calc R
C7 C -0.5435(2) -0.0242(2) -0.24909(19) 0.0267(5) Uani 1 1 d .
C8 C -0.6531(2) -0.0707(2) -0.3948(2) 0.0307(6) Uani 1 1 d .
C9 C -0.7398(3) -0.1556(3) -0.4385(2) 0.0330(6) Uani 1 1 d .
C10 C -0.8051(3) -0.2505(3) -0.4009(2) 0.0421(7) Uani 1 1 d .
H10A H -0.7997 -0.2753 -0.3379 0.051 Uiso 1 1 calc R
C11 C -0.8821(3) -0.3070(3) -0.4692(3) 0.0509(9) Uani 1 1 d .
H11 H -0.9324 -0.3739 -0.4562 0.061 Uiso 1 1 calc R
C12 C -0.8745(3) -0.2529(3) -0.5553(3) 0.0529(9) Uani 1 1 d .
H12 H -0.9192 -0.2781 -0.6080 0.063 Uiso 1 1 calc R
H5 H -0.0380 -0.1456 -0.0840 0.063 Uiso 1 1 d RD
H10 H -0.6493 -0.1592 -0.2710 0.063 Uiso 1 1 d RD

loop_
_atom_site_aniso_label
_atom_site_aniso_U_11
_atom_site_aniso_U_22
_atom_site_aniso_U_33
_atom_site_aniso_U_23
_atom_site_aniso_U_13
_atom_site_aniso_U_12
Cd1 0.01925(8) 0.02439(8) 0.02621(9) -0.00021(6) -0.00119(7) 0.00042(6)
N1 0.0237(10) 0.0388(12) 0.0315(11) 0.0059(10) -0.0051(8) -0.0057(10)
O1 0.0264(9) 0.0425(12) 0.0366(10) -0.0026(9) 0.0025(8) -0.0060(9)
N2 0.0250(10) 0.0406(12) 0.0297(10) 0.0049(10) -0.0023(8) -0.0017(10)
N3 0.0239(10) 0.0466(12) 0.0288(10) 0.0065(12) -0.0025(8) -0.0023(9)
N5 0.0243(11) 0.0513(15) 0.0382(13) 0.0147(11) -0.0067(10) -0.0160(11)
S1 0.0564(5) 0.0692(6) 0.0448(5) 0.0168(5) -0.0040(4) -0.0108(4)
N9 0.0292(11) 0.0266(10) 0.0395(13) 0.0044(10) -0.0077(10) -0.0009(9)
N10 0.0324(12) 0.0322(12) 0.0388(13) 0.0100(10) -0.0106(10) -0.0076(10)
N8 0.0379(12) 0.0268(11) 0.0446(14) 0.0020(10) -0.0120(11) -0.0022(9)
S2 0.0579(5) 0.0485(5) 0.0407(4) 0.0045(4) -0.0138(4) -0.0112(4)
N7 0.0375(12) 0.0257(10) 0.0380(12) 0.0002(9) -0.0095(12) -0.0003(11)
N4 0.0223(10) 0.0423(12) 0.0341(11) 0.0071(11) -0.0042(8) -0.0049(10)
O2 0.0639(15) 0.0325(11) 0.0372(11) 0.0042(9) -0.0048(10) -0.0135(10)
N6 0.0312(11) 0.0255(11) 0.0330(11) 0.0024(9) -0.0036(9) -0.0007(9)
C1 0.0231(12) 0.0306(13) 0.0342(12) 0.0055(10) -0.0033(9) -0.0054(10)
C2 0.0247(11) 0.0280(12) 0.0345(14) 0.0048(11) 0.0016(10) 0.0002(10)
C3 0.0317(14) 0.0344(13) 0.0372(14) 0.0071(11) 0.0040(12) -0.0047(12)
C4 0.0347(15) 0.0339(14) 0.0402(16) 0.0057(12) 0.0053(11) -0.0065(11)
C5 0.0410(17) 0.0357(15) 0.083(3) 0.0160(16) 0.0168(19) -0.0055(16)
C6 0.064(2) 0.053(2) 0.055(2) 0.0246(17) 0.0187(19) 0.0052(18)
C7 0.0215(11) 0.0260(12) 0.0325(12) 0.0033(10) -0.0008(10) -0.0002(9)
C8 0.0286(12) 0.0245(12) 0.0390(15) 0.0012(10) -0.0045(11) -0.0007(10)
C9 0.0313(13) 0.0267(12) 0.0410(15) 0.0001(11) -0.0091(12) 0.0019(11)
C10 0.0403(14) 0.0388(16) 0.0473(16) 0.0069(13) -0.0157(12) -0.0061(13)
C11 0.0413(17) 0.0436(18) 0.068(2) 0.0051(16) -0.0198(16) -0.0136(15)
C12 0.0511(18) 0.054(2) 0.0535(19) -0.0026(17) -0.0216(16) -0.0087(17)

loop_
_atom_type_symbol
_atom_type_description
_atom_type_scat_dispersion_real
_atom_type_scat_dispersion_imag
_atom_type_scat_source
C C 0.0033 0.0016 'International Tables Vol C Tables 4.2.6.8 and 6.1.1.4'
H H 0.0000 0.0000 'International Tables Vol C Tables 4.2.6.8 and 6.1.1.4'
N N 0.0061 0.0033 'International Tables Vol C Tables 4.2.6.8 and 6.1.1.4'
O O 0.0106 0.0060 'International Tables Vol C Tables 4.2.6.8 and 6.1.1.4'
S S 0.1246 0.1234 'International Tables Vol C Tables 4.2.6.8 and 6.1.1.4'
Cd Cd -0.8075 1.2024 'International Tables Vol C Tables 4.2.6.8 and 6.1.1.4'

loop_
_geom_angle_atom_site_label_1
_geom_angle_atom_site_label_2
_geom_angle_atom_site_label_3
_geom_angle
_geom_angle_site_symmetry_1
_geom_angle_site_symmetry_3
N1 Cd1 N6 139.80(9) . 4_444
N1 Cd1 N9 103.05(9) . .
N6 Cd1 N9 111.04(9) 4_444 .
N1 Cd1 N4 108.74(8) . 3_445
N6 Cd1 N4 93.80(9) 4_444 3_445
N9 Cd1 N4 87.35(9) . 3_445
N1 Cd1 O1 75.34(8) . .
N6 Cd1 O1 92.15(8) 4_444 .
N9 Cd1 O1 76.60(8) . .
N4 Cd1 O1 163.95(8) 3_445 .
N1 Cd1 O2 75.34(8) . 4_444
N6 Cd1 O2 71.76(8) 4_444 4_444
N9 Cd1 O2 176.22(8) . 4_444
N4 Cd1 O2 89.94(9) 3_445 4_444
O1 Cd1 O2 106.08(8) . 4_444
C1 N1 N2 105.1(2) . .
C1 N1 Cd1 132.06(18) . .
N2 N1 Cd1 121.11(16) . .
C2 O1 Cd1 131.96(18) . .
N3 N2 N1 109.4(2) . .
N2 N3 N4 108.7(2) . .
C2 N5 C1 125.9(2) . .
C6 S1 C3 91.75(18) . .
C7 N9 N8 105.7(2) . .
C7 N9 Cd1 135.96(19) . .
N8 N9 Cd1 117.61(16) . .
C8 N10 C7 123.6(2) . .
N7 N8 N9 108.8(2) . .
C12 S2 C9 91.68(16) . .
N8 N7 N6 109.1(2) . .
C1 N4 N3 105.5(2) . .
C1 N4 Cd1 138.57(18) . 3_545
N3 N4 Cd1 115.48(16) . 3_545
C8 O2 Cd1 124.47(19) . 4_454
C7 N6 N7 105.1(2) . .
C7 N6 Cd1 133.20(19) . 4_454
N7 N6 Cd1 120.39(17) . 4_454
N4 C1 N1 111.3(2) . .
N4 C1 N5 121.8(2) . .
N1 C1 N5 126.9(2) . .
O1 C2 N5 122.3(3) . .
O1 C2 C3 121.8(3) . .
N5 C2 C3 115.9(2) . .
C4 C3 C2 130.0(3) . .
C4 C3 S1 111.4(2) . .
C2 C3 S1 118.6(2) . .
C5 C4 C3 110.1(3) . .
C6 C5 C4 114.3(3) . .
C5 C6 S1 112.5(3) . .
N9 C7 N6 111.3(2) . .
N9 C7 N10 122.6(2) . .
N6 C7 N10 126.1(2) . .
O2 C8 N10 121.9(3) . .
O2 C8 C9 122.6(3) . .
N10 C8 C9 115.5(2) . .
C10 C9 C8 130.9(3) . .
C10 C9 S2 111.4(2) . .
C8 C9 S2 117.7(2) . .
C9 C10 C11 111.9(3) . .
C12 C11 C10 112.6(3) . .
C11 C12 S2 112.4(2) . .

loop_
_geom_bond_atom_site_label_1
_geom_bond_atom_site_label_2
_geom_bond_distance
_geom_bond_site_symmetry_2
Cd1 N1 2.213(2) .
Cd1 N6 2.215(2) 4_444
Cd1 N9 2.287(2) .
Cd1 N4 2.288(2) 3_445
Cd1 O1 2.4278(19) .
Cd1 O2 2.600(2) 4_444
N1 C1 1.332(3) .
N1 N2 1.361(3) .
O1 C2 1.231(3) .
N2 N3 1.302(3) .
N3 N4 1.366(3) .
N5 C2 1.365(4) .
N5 C1 1.381(4) .
S1 C6 1.689(4) .
S1 C3 1.712(3) .
N9 C7 1.316(3) .
N9 N8 1.362(3) .
N10 C8 1.366(4) .
N10 C7 1.389(3) .
N8 N7 1.298(3) .
S2 C12 1.688(4) .
S2 C9 1.720(3) .
N7 N6 1.362(3) .
N4 C1 1.324(3) .
N4 Cd1 2.288(2) 3_545
O2 C8 1.226(4) .
O2 Cd1 2.600(2) 4_454
N6 C7 1.327(3) .
N6 Cd1 2.215(2) 4_454
C2 C3 1.462(4) .
C3 C4 1.407(4) .
C4 C5 1.403(5) .
C5 C6 1.344(6) .
C8 C9 1.459(4) .
C9 C10 1.362(4) .
C10 C11 1.417(4) .
C11 C12 1.352(5) .

loop_
_geom_hbond_atom_site_label_D
_geom_hbond_atom_site_label_H
_geom_hbond_atom_site_label_A
_geom_hbond_distance_DH
_geom_hbond_distance_HA
_geom_hbond_distance_DA
_geom_hbond_angle_DHA
_geom_hbond_site_symmetry_A
N5 H5 N2 0.87 2.50 3.283(3) 149.6 3_545
N10 H10 N3 0.88 2.34 3.072(3) 140.1 3_445
